data_1549674
loop_
_publ_author_name
'Mahfoud, Asmae'
'Al Houari, Ghali'
'El Yazidi, Mohamed'
'Saadi, Mohamed'
'El Ammari, Lahcen'

_publ_section_title
;
 2-Methyl-3'-(4-methylphenyl)-4'-(2-nitrophenyl)-4'<i>H</i>-spiro[chroman-3,5'-isoxazol]-4-one
;
_journal_coeditor_code HB4244
_journal_issue 7
_journal_name_full IUCrData
_journal_page_first x180962
_journal_paper_doi 10.1107/S2414314618009628
_journal_volume 3
_journal_year 2018
_chemical_formula_iupac 'C25 H20 N2 O5'
_chemical_formula_moiety 'C25 H20 N2 O5'
_chemical_formula_sum 'C25 H20 N2 O5'
_chemical_formula_weight 428.43
_chemical_name_systematic 2-Methyl-3'-(4-methylphenyl)-4'-(2-nitrophenyl)-4'<i>H</i>-spiro[chroman-3,5'-isoxazol]-4-one
_space_group_crystal_system triclinic
_space_group_IT_number 2
_space_group_name_Hall '-P 1'
_space_group_name_H-M_alt 'P -1'
_symmetry_space_group_name_Hall '-P 1'
_symmetry_space_group_name_H-M 'P -1'
_atom_sites_solution_hydrogens mixed
_audit_creation_method SHELXL-2014/7
_cell_angle_alpha 72.201(2)
_cell_angle_beta 73.469(2)
_cell_angle_gamma 73.647(2)
_cell_formula_units_Z 4
_cell_length_a 11.5219(6)
_cell_length_b 14.2321(7)
_cell_length_c 14.7033(7)
_cell_measurement_reflns_used 10255
_cell_measurement_temperature 296(2)
_cell_measurement_theta_max 27.877
_cell_measurement_theta_min 2.136
_cell_volume 2150.18(19)
_computing_cell_refinement
;
SAINT (Bruker, 2009)
;
_computing_data_collection
;
APEX2 (Bruker, 2009)
;
_computing_data_reduction
;
SAINT (Bruker, 2009)
;
_computing_molecular_graphics
;
ORTEP-3 (Farrugia, 2012)
;
_computing_publication_material
;
Mercury (Macrae <i>et al.</i>, 2008) and publCIF (Westrip, 2010)
;
_computing_structure_refinement
;
SHELXL2014 (Sheldrick, 2015b)
;
_computing_structure_solution
;
SHELXT (Sheldrick, 2015a)
;
_diffrn_ambient_temperature 296(2)
_diffrn_measured_fraction_theta_full 0.999
_diffrn_measured_fraction_theta_max 0.999
_diffrn_measurement_device_type 'Bruker X8 APEX'
_diffrn_measurement_method '\f and \w scans'
_diffrn_radiation_monochromator graphite
_diffrn_radiation_source 'fine-focus sealed tube'
_diffrn_radiation_type MoK\a
_diffrn_radiation_wavelength 0.71073
_diffrn_reflns_av_R_equivalents 0.0426
_diffrn_reflns_limit_h_max 15
_diffrn_reflns_limit_h_min -15
_diffrn_reflns_limit_k_max 18
_diffrn_reflns_limit_k_min -18
_diffrn_reflns_limit_l_max 19
_diffrn_reflns_limit_l_min -19
_diffrn_reflns_number 86936
_diffrn_reflns_theta_full 25.242
_diffrn_reflns_theta_max 27.877
_diffrn_reflns_theta_min 2.136
_exptl_absorpt_coefficient_mu 0.093
_exptl_absorpt_correction_T_max 0.7474
_exptl_absorpt_correction_T_min 0.6385
_exptl_absorpt_correction_type multi-scan
_exptl_absorpt_process_details
;
(SADABS; Krause <i>et al.</i>, 2015)
;
_exptl_crystal_colour colourless
_exptl_crystal_density_diffrn 1.323
_exptl_crystal_description block
_exptl_crystal_F_000 896
_exptl_crystal_size_max 0.358
_exptl_crystal_size_mid 0.284
_exptl_crystal_size_min 0.254
_refine_diff_density_max 0.230
_refine_diff_density_min -0.262
_refine_ls_extinction_method none
_refine_ls_goodness_of_fit_ref 1.016
_refine_ls_hydrogen_treatment constr
_refine_ls_matrix_type full
_refine_ls_number_parameters 581
_refine_ls_number_reflns 10255
_refine_ls_number_restraints 0
_refine_ls_restrained_S_all 1.016
_refine_ls_R_factor_all 0.0670
_refine_ls_R_factor_gt 0.0439
_refine_ls_shift/su_max 0.010
_refine_ls_shift/su_mean 0.000
_refine_ls_structure_factor_coef Fsqd
_refine_ls_weighting_details 'w=1/[\s^2^(Fo^2^)+(0.0486P)^2^+0.6603P] where P=(Fo^2^+2Fc^2^)/3'
_refine_ls_weighting_scheme calc
_refine_ls_wR_factor_gt 0.1057
_refine_ls_wR_factor_ref 0.1215
_reflns_number_gt 7363
_reflns_number_total 10255
_reflns_threshold_expression 'I > 2\s(I)'
_cod_data_source_file hb4244sup1.cif
_cod_data_source_block I
_cod_database_code 1549674
_shelx_space_group_comment
;
The symmetry employed for this shelxl refinement is uniquely defined
by the following loop, which should always be used as a source of
symmetry information in preference to the above space-group names.
They are only intended as comments.
;

loop_
_space_group_symop_operation_xyz
'x, y, z'
'-x, -y, -z'

loop_
_atom_site_type_symbol
_atom_site_label
_atom_site_fract_x
_atom_site_fract_y
_atom_site_fract_z
_atom_site_U_iso_or_equiv
_atom_site_adp_type
_atom_site_calc_flag
_atom_site_occupancy
C C1 0.71087(13) 0.49608(11) 0.37433(10) 0.0365(3) Uani d 1
C C2 0.79239(13) 0.45907(11) 0.29001(10) 0.0388(3) Uani d 1
C C3 0.75481(16) 0.48309(12) 0.20169(11) 0.0495(4) Uani d 1
H H3 0.676591 0.522713 0.196050 0.059 Uiso calc 1
C C4 0.83235(19) 0.44868(15) 0.12350(13) 0.0623(5) Uani d 1
H H4 0.806249 0.463973 0.065331 0.075 Uiso calc 1
C C5 0.9494(2) 0.39122(16) 0.13101(14) 0.0678(5) Uani d 1
H H5 1.002242 0.369206 0.077203 0.081 Uiso calc 1
C C6 0.98877(17) 0.36613(15) 0.21703(13) 0.0600(5) Uani d 1
H H6 1.067477 0.326919 0.221550 0.072 Uiso calc 1
C C7 0.91024(14) 0.39975(12) 0.29698(11) 0.0428(3) Uani d 1
C C8 0.86434(14) 0.37965(12) 0.47069(11) 0.0421(3) Uani d 1
H H8 0.914902 0.373053 0.517865 0.051 Uiso d 1
C C9 0.77534(12) 0.48180(11) 0.45741(10) 0.0357(3) Uani d 1
C C10 0.68255(12) 0.51028(10) 0.54800(10) 0.0343(3) Uani d 1
H H10 0.602563 0.494634 0.554534 0.041 Uiso calc 1
C C11 0.72823(12) 0.46262(10) 0.64259(10) 0.0346(3) Uani d 1
C C12 0.82793(14) 0.48833(12) 0.65780(11) 0.0443(4) Uani d 1
H H12 0.862619 0.540155 0.612152 0.053 Uiso calc 1
C C13 0.87597(15) 0.43763(14) 0.74007(12) 0.0493(4) Uani d 1
H H13 0.942495 0.455001 0.750203 0.059 Uiso calc 1
C C14 0.82365(15) 0.36116(13) 0.80655(11) 0.0460(4) Uani d 1
C C15 0.72337(15) 0.33473(12) 0.79497(11) 0.0466(4) Uani d 1
H H15 0.689002 0.283001 0.841108 0.056 Uiso calc 1
C C16 0.67506(14) 0.38710(11) 0.71294(11) 0.0405(3) Uani d 1
H H16 0.606059 0.371505 0.704844 0.049 Uiso calc 1
C C17 0.79860(17) 0.29277(12) 0.50363(13) 0.0533(4) Uani d 1
H H17A 0.752555 0.298441 0.456400 0.080 Uiso calc 1
H H17B 0.742974 0.294719 0.565910 0.080 Uiso calc 1
H H17C 0.858576 0.230032 0.509483 0.080 Uiso calc 1
C C18 0.67423(14) 0.62358(11) 0.51415(10) 0.0392(3) Uani d 1
C C19 0.56998(15) 0.69988(11) 0.54889(11) 0.0418(3) Uani d 1
C C20 0.48044(16) 0.67386(13) 0.63232(12) 0.0504(4) Uani d 1
H H20 0.488054 0.607106 0.668633 0.060 Uiso calc 1
C C21 0.37977(18) 0.74655(15) 0.66194(14) 0.0599(5) Uani d 1
H H21 0.320723 0.727894 0.718208 0.072 Uiso calc 1
C C22 0.3655(2) 0.84620(14) 0.60948(15) 0.0637(5) Uani d 1
C C23 0.4534(2) 0.87148(14) 0.52541(16) 0.0673(5) Uani d 1
H H23 0.444183 0.938028 0.488495 0.081 Uiso calc 1
C C24 0.55390(19) 0.80070(13) 0.49508(13) 0.0566(4) Uani d 1
H H24 0.611932 0.819838 0.438259 0.068 Uiso calc 1
C C25 0.2545(3) 0.9249(2) 0.6427(2) 0.1065(10) Uani d 1
H H25A 0.213014 0.959960 0.589852 0.160 Uiso calc 1
H H25B 0.281923 0.972199 0.662035 0.160 Uiso calc 1
H H25C 0.198459 0.892328 0.697207 0.160 Uiso calc 1
C C26 0.52270(13) 0.81733(11) 0.02227(10) 0.0380(3) Uani d 1
C C27 0.53883(15) 0.73810(11) -0.02741(11) 0.0425(3) Uani d 1
C C28 0.44133(18) 0.72885(14) -0.06096(12) 0.0541(4) Uani d 1
H H28 0.366042 0.775090 -0.054226 0.065 Uiso calc 1
C C29 0.4568(2) 0.65138(17) -0.10395(15) 0.0704(6) Uani d 1
H H29 0.391315 0.644228 -0.124695 0.084 Uiso calc 1
C C30 0.5697(2) 0.58434(17) -0.11614(16) 0.0773(6) Uani d 1
H H30 0.579713 0.532603 -0.145751 0.093 Uiso calc 1
C C31 0.6673(2) 0.59255(14) -0.08550(14) 0.0642(5) Uani d 1
H H31 0.743292 0.547740 -0.095499 0.077 Uiso calc 1
C C32 0.65154(16) 0.66868(12) -0.03921(11) 0.0466(4) Uani d 1
C C33 0.74921(14) 0.76072(12) 0.01846(11) 0.0425(3) Uani d 1
H H33 0.811056 0.738537 0.058444 0.051 Uiso d 1
C C34 0.62391(13) 0.80089(10) 0.07759(10) 0.0353(3) Uani d 1
C C35 0.61372(13) 0.89159(10) 0.11657(10) 0.0346(3) Uani d 1
H H35 0.586305 0.955024 0.070535 0.041 Uiso calc 1
C C36 0.72907(13) 0.89408(10) 0.14622(10) 0.0350(3) Uani d 1
C C37 0.76963(14) 0.82115(11) 0.22526(11) 0.0406(3) Uani d 1
H H37 0.727948 0.769001 0.258268 0.049 Uiso calc 1
C C38 0.87077(14) 0.82544(12) 0.25505(11) 0.0437(3) Uani d 1
H H38 0.897624 0.777030 0.307961 0.052 Uiso calc 1
C C39 0.93090(14) 0.90306(12) 0.20459(11) 0.0440(3) Uani d 1
C C40 0.89462(15) 0.97603(12) 0.12563(12) 0.0458(4) Uani d 1
H H40 0.937658 1.027306 0.092445 0.055 Uiso calc 1
C C41 0.79271(14) 0.97113(11) 0.09698(11) 0.0406(3) Uani d 1
H H41 0.766366 1.019984 0.044101 0.049 Uiso calc 1
C C42 0.78724(17) 0.83952(14) -0.07436(13) 0.0570(4) Uani d 1
H H42A 0.867909 0.812801 -0.109343 0.085 Uiso calc 1
H H42B 0.789421 0.898954 -0.057477 0.085 Uiso calc 1
H H42C 0.728397 0.856544 -0.114837 0.085 Uiso calc 1
C C43 0.51140(13) 0.87094(10) 0.20643(10) 0.0356(3) Uani d 1
C C44 0.43061(13) 0.94700(11) 0.25823(11) 0.0389(3) Uani d 1
C C45 0.46515(16) 1.03638(12) 0.24885(13) 0.0490(4) Uani d 1
H H45 0.541165 1.048068 0.209429 0.059 Uiso calc 1
C C46 0.38805(18) 1.10767(13) 0.29729(14) 0.0572(4) Uani d 1
H H46 0.413516 1.166340 0.290698 0.069 Uiso calc 1
C C47 0.27383(17) 1.09373(14) 0.35538(14) 0.0581(5) Uani d 1
C C48 0.23854(17) 1.00576(16) 0.36250(15) 0.0634(5) Uani d 1
H H48 0.161258 0.995375 0.400164 0.076 Uiso calc 1
C C49 0.31503(15) 0.93341(14) 0.31522(13) 0.0521(4) Uani d 1
H H49 0.289006 0.875070 0.321568 0.063 Uiso calc 1
C C50 0.1902(2) 1.17146(19) 0.40908(19) 0.0893(7) Uani d 1
H H50A 0.204511 1.154431 0.473957 0.134 Uiso calc 1
H H50B 0.105262 1.172562 0.412870 0.134 Uiso calc 1
H H50C 0.207563 1.236831 0.374590 0.134 Uiso calc 1
N N1 0.76748(13) 0.64877(10) 0.44746(10) 0.0468(3) Uani d 1
N N2 0.87729(15) 0.30507(15) 0.89270(11) 0.0638(4) Uani d 1
N N3 0.50112(11) 0.77822(9) 0.23520(9) 0.0402(3) Uani d 1
N N4 1.03716(16) 0.90838(14) 0.23749(13) 0.0704(5) Uani d 1
O O1 0.60250(9) 0.53733(9) 0.37823(8) 0.0499(3) Uani d 1
O O2 0.95481(9) 0.37380(9) 0.37996(8) 0.0501(3) Uani d 1
O O3 0.84776(9) 0.56013(8) 0.42149(8) 0.0463(3) Uani d 1
O O4 0.85062(15) 0.22382(14) 0.93883(11) 0.0900(5) Uani d 1
O O5 0.94819(19) 0.34191(16) 0.91234(13) 0.1043(6) Uani d 1
O O6 0.43257(10) 0.88679(8) 0.02632(9) 0.0499(3) Uani d 1
O O7 0.74976(11) 0.66992(8) -0.00674(9) 0.0509(3) Uani d 1
O O8 0.58807(10) 0.72448(7) 0.16663(7) 0.0404(2) Uani d 1
O O9 1.06326(16) 0.84887(14) 0.31079(13) 0.1002(6) Uani d 1
O O10 1.0951(2) 0.97103(19) 0.18936(18) 0.1604(12) Uani d 1

loop_
_atom_site_aniso_label
_atom_site_aniso_U_11
_atom_site_aniso_U_22
_atom_site_aniso_U_33
_atom_site_aniso_U_12
_atom_site_aniso_U_13
_atom_site_aniso_U_23
C1 0.0335(7) 0.0356(7) 0.0364(7) -0.0062(6) -0.0071(6) -0.0045(6)
C2 0.0390(7) 0.0379(7) 0.0358(7) -0.0058(6) -0.0073(6) -0.0066(6)
C3 0.0542(9) 0.0471(9) 0.0401(8) 0.0006(7) -0.0155(7) -0.0061(7)
C4 0.0780(13) 0.0640(11) 0.0383(9) 0.0036(10) -0.0189(9) -0.0144(8)
C5 0.0712(13) 0.0766(13) 0.0453(10) 0.0061(10) -0.0070(9) -0.0259(9)
C6 0.0494(10) 0.0700(12) 0.0533(10) 0.0074(8) -0.0082(8) -0.0260(9)
C7 0.0395(8) 0.0469(9) 0.0400(8) -0.0043(6) -0.0086(6) -0.0126(7)
C8 0.0369(7) 0.0488(9) 0.0384(8) 0.0009(6) -0.0120(6) -0.0131(7)
C9 0.0317(7) 0.0386(7) 0.0356(7) -0.0092(6) -0.0056(6) -0.0075(6)
C10 0.0313(6) 0.0357(7) 0.0354(7) -0.0100(5) -0.0048(5) -0.0075(6)
C11 0.0330(7) 0.0369(7) 0.0335(7) -0.0092(6) -0.0035(5) -0.0101(6)
C12 0.0438(8) 0.0511(9) 0.0417(8) -0.0224(7) -0.0058(7) -0.0085(7)
C13 0.0432(8) 0.0671(11) 0.0462(9) -0.0174(8) -0.0111(7) -0.0195(8)
C14 0.0445(8) 0.0567(10) 0.0336(8) -0.0023(7) -0.0088(6) -0.0141(7)
C15 0.0490(9) 0.0481(9) 0.0367(8) -0.0149(7) -0.0041(7) -0.0027(7)
C16 0.0376(7) 0.0451(8) 0.0394(8) -0.0161(6) -0.0054(6) -0.0071(6)
C17 0.0674(11) 0.0400(9) 0.0477(9) -0.0034(8) -0.0174(8) -0.0067(7)
C18 0.0452(8) 0.0370(7) 0.0352(7) -0.0119(6) -0.0078(6) -0.0066(6)
C19 0.0506(9) 0.0374(8) 0.0393(8) -0.0070(7) -0.0137(7) -0.0104(6)
C20 0.0561(10) 0.0443(9) 0.0448(9) -0.0032(7) -0.0102(7) -0.0103(7)
C21 0.0608(11) 0.0646(12) 0.0488(10) 0.0025(9) -0.0099(8) -0.0227(9)
C22 0.0754(13) 0.0543(11) 0.0639(12) 0.0133(9) -0.0297(10) -0.0292(9)
C23 0.0902(15) 0.0396(9) 0.0699(13) 0.0016(9) -0.0311(12) -0.0119(9)
C24 0.0722(12) 0.0413(9) 0.0519(10) -0.0091(8) -0.0155(9) -0.0062(8)
C25 0.112(2) 0.0837(17) 0.106(2) 0.0373(15) -0.0270(17) -0.0469(16)
C26 0.0407(8) 0.0341(7) 0.0365(7) -0.0111(6) -0.0106(6) -0.0003(6)
C27 0.0535(9) 0.0424(8) 0.0336(7) -0.0158(7) -0.0121(7) -0.0045(6)
C28 0.0623(11) 0.0620(11) 0.0444(9) -0.0198(9) -0.0188(8) -0.0094(8)
C29 0.0932(16) 0.0805(14) 0.0586(11) -0.0307(12) -0.0320(11) -0.0214(10)
C30 0.1142(19) 0.0693(13) 0.0666(13) -0.0174(13) -0.0323(13) -0.0326(11)
C31 0.0874(14) 0.0557(11) 0.0537(11) -0.0046(10) -0.0203(10) -0.0245(9)
C32 0.0604(10) 0.0428(8) 0.0359(8) -0.0109(7) -0.0120(7) -0.0075(7)
C33 0.0407(8) 0.0419(8) 0.0450(8) -0.0058(6) -0.0115(7) -0.0114(7)
C34 0.0386(7) 0.0301(7) 0.0350(7) -0.0084(6) -0.0101(6) -0.0019(6)
C35 0.0360(7) 0.0295(7) 0.0372(7) -0.0088(5) -0.0114(6) -0.0020(6)
C36 0.0345(7) 0.0338(7) 0.0365(7) -0.0086(6) -0.0078(6) -0.0070(6)
C37 0.0426(8) 0.0365(7) 0.0415(8) -0.0141(6) -0.0127(6) 0.0007(6)
C38 0.0440(8) 0.0444(8) 0.0400(8) -0.0104(7) -0.0142(7) -0.0007(7)
C39 0.0383(8) 0.0520(9) 0.0453(8) -0.0153(7) -0.0130(7) -0.0082(7)
C40 0.0462(8) 0.0464(9) 0.0460(9) -0.0226(7) -0.0094(7) -0.0021(7)
C41 0.0434(8) 0.0373(8) 0.0388(8) -0.0122(6) -0.0118(6) 0.0001(6)
C42 0.0566(10) 0.0591(11) 0.0499(10) -0.0184(8) 0.0016(8) -0.0124(8)
C43 0.0342(7) 0.0353(7) 0.0397(7) -0.0105(6) -0.0124(6) -0.0054(6)
C44 0.0370(7) 0.0392(8) 0.0425(8) -0.0069(6) -0.0137(6) -0.0095(6)
C45 0.0486(9) 0.0418(8) 0.0582(10) -0.0117(7) -0.0094(8) -0.0148(7)
C46 0.0646(11) 0.0438(9) 0.0684(12) -0.0050(8) -0.0210(9) -0.0208(8)
C47 0.0550(10) 0.0566(11) 0.0634(11) 0.0103(8) -0.0245(9) -0.0250(9)
C48 0.0395(9) 0.0773(13) 0.0705(12) -0.0049(9) -0.0051(8) -0.0274(10)
C49 0.0412(8) 0.0539(10) 0.0641(11) -0.0128(7) -0.0089(8) -0.0185(8)
C50 0.0798(15) 0.0837(16) 0.1007(18) 0.0227(12) -0.0250(13) -0.0491(14)
N1 0.0513(8) 0.0419(7) 0.0457(7) -0.0175(6) -0.0037(6) -0.0079(6)
N2 0.0560(9) 0.0849(12) 0.0437(8) 0.0007(8) -0.0156(7) -0.0160(8)
N3 0.0422(7) 0.0383(7) 0.0400(7) -0.0119(5) -0.0073(5) -0.0079(5)
N4 0.0658(10) 0.0810(12) 0.0736(11) -0.0375(9) -0.0357(9) 0.0068(9)
O1 0.0344(5) 0.0627(7) 0.0452(6) 0.0009(5) -0.0107(5) -0.0114(5)
O2 0.0335(5) 0.0671(7) 0.0467(6) 0.0048(5) -0.0110(5) -0.0217(6)
O3 0.0390(6) 0.0497(6) 0.0490(6) -0.0186(5) 0.0026(5) -0.0132(5)
O4 0.0839(11) 0.0959(12) 0.0638(9) -0.0095(9) -0.0254(8) 0.0176(9)
O5 0.1184(14) 0.1341(16) 0.0819(11) -0.0263(12) -0.0629(11) -0.0194(11)
O6 0.0460(6) 0.0428(6) 0.0627(7) -0.0033(5) -0.0236(5) -0.0102(5)
O7 0.0531(7) 0.0428(6) 0.0575(7) -0.0001(5) -0.0162(5) -0.0187(5)
O8 0.0507(6) 0.0296(5) 0.0380(5) -0.0095(4) -0.0095(5) -0.0035(4)
O9 0.0981(12) 0.1161(13) 0.0996(12) -0.0536(11) -0.0689(10) 0.0269(10)
O10 0.161(2) 0.188(2) 0.1607(19) -0.1428(19) -0.1137(17) 0.0853(17)

loop_
_atom_type_symbol
_atom_type_description
_atom_type_scat_dispersion_real
_atom_type_scat_dispersion_imag
_atom_type_scat_source
C C 0.0033 0.0016 'International Tables Vol C Tables 4.2.6.8 and 6.1.1.4'
H H 0.0000 0.0000 'International Tables Vol C Tables 4.2.6.8 and 6.1.1.4'
N N 0.0061 0.0033 'International Tables Vol C Tables 4.2.6.8 and 6.1.1.4'
O O 0.0106 0.0060 'International Tables Vol C Tables 4.2.6.8 and 6.1.1.4'

loop_
_geom_angle_atom_site_label_1
_geom_angle_atom_site_label_2
_geom_angle_atom_site_label_3
_geom_angle
O1 C1 C2 123.70(13)
O1 C1 C9 121.97(13)
C2 C1 C9 114.30(12)
C7 C2 C3 118.94(14)
C7 C2 C1 119.87(13)
C3 C2 C1 121.19(13)
C4 C3 C2 120.46(16)
C4 C3 H3 119.8
C2 C3 H3 119.8
C3 C4 C5 119.97(17)
C3 C4 H4 120.0
C5 C4 H4 120.0
C6 C5 C4 120.87(17)
C6 C5 H5 119.6
C4 C5 H5 119.6
C5 C6 C7 119.52(16)
C5 C6 H6 120.2
C7 C6 H6 120.2
O2 C7 C6 117.00(14)
O2 C7 C2 122.76(13)
C6 C7 C2 120.23(15)
O2 C8 C17 110.12(13)
O2 C8 C9 109.52(12)
C17 C8 C9 112.49(13)
O2 C8 H8 103.9
C17 C8 H8 110.1
C9 C8 H8 110.3
O3 C9 C8 108.26(11)
O3 C9 C10 103.38(11)
C8 C9 C10 118.42(12)
O3 C9 C1 104.48(11)
C8 C9 C1 109.41(12)
C10 C9 C1 111.76(11)
C18 C10 C11 113.03(11)
C18 C10 C9 97.56(11)
C11 C10 C9 114.07(11)
C18 C10 H10 110.5
C11 C10 H10 110.5
C9 C10 H10 110.5
C16 C11 C12 118.93(13)
C16 C11 C10 119.63(12)
C12 C11 C10 121.31(12)
C13 C12 C11 120.70(14)
C13 C12 H12 119.7
C11 C12 H12 119.7
C14 C13 C12 118.80(14)
C14 C13 H13 120.6
C12 C13 H13 120.6
C13 C14 C15 122.21(14)
C13 C14 N2 118.79(15)
C15 C14 N2 119.01(16)
C14 C15 C16 118.38(14)
C14 C15 H15 120.8
C16 C15 H15 120.8
C15 C16 C11 120.93(14)
C15 C16 H16 119.5
C11 C16 H16 119.5
C8 C17 H17A 109.5
C8 C17 H17B 109.5
H17A C17 H17B 109.5
C8 C17 H17C 109.5
H17A C17 H17C 109.5
H17B C17 H17C 109.5
N1 C18 C19 121.23(13)
N1 C18 C10 113.52(13)
C19 C18 C10 125.20(13)
C20 C19 C24 118.06(15)
C20 C19 C18 121.30(14)
C24 C19 C18 120.53(15)
C21 C20 C19 120.48(16)
C21 C20 H20 119.8
C19 C20 H20 119.8
C22 C21 C20 121.21(18)
C22 C21 H21 119.4
C20 C21 H21 119.4
C23 C22 C21 118.18(17)
C23 C22 C25 121.2(2)
C21 C22 C25 120.6(2)
C24 C23 C22 121.48(18)
C24 C23 H23 119.3
C22 C23 H23 119.3
C23 C24 C19 120.58(18)
C23 C24 H24 119.7
C19 C24 H24 119.7
C22 C25 H25A 109.5
C22 C25 H25B 109.5
H25A C25 H25B 109.5
C22 C25 H25C 109.5
H25A C25 H25C 109.5
H25B C25 H25C 109.5
O6 C26 C27 123.78(14)
O6 C26 C34 121.71(13)
C27 C26 C34 114.29(12)
C32 C27 C28 119.08(15)
C32 C27 C26 119.90(14)
C28 C27 C26 120.99(15)
C29 C28 C27 120.12(19)
C29 C28 H28 119.9
C27 C28 H28 119.9
C28 C29 C30 119.80(19)
C28 C29 H29 120.1
C30 C29 H29 120.1
C31 C30 C29 121.33(18)
C31 C30 H30 119.3
C29 C30 H30 119.3
C30 C31 C32 119.34(19)
C30 C31 H31 120.3
C32 C31 H31 120.3
O7 C32 C31 116.44(16)
O7 C32 C27 123.28(14)
C31 C32 C27 120.28(17)
O7 C33 C34 111.37(12)
O7 C33 C42 109.51(13)
C34 C33 C42 111.25(13)
O7 C33 H33 103.8
C34 C33 H33 109.9
C42 C33 H33 110.9
O8 C34 C33 110.83(11)
O8 C34 C35 103.02(11)
C33 C34 C35 116.73(12)
O8 C34 C26 102.43(10)
C33 C34 C26 110.00(12)
C35 C34 C26 112.65(11)
C43 C35 C36 110.13(11)
C43 C35 C34 98.22(11)
C36 C35 C34 115.46(11)
C43 C35 H35 110.8
C36 C35 H35 110.8
C34 C35 H35 110.8
C41 C36 C37 119.08(13)
C41 C36 C35 120.38(12)
C37 C36 C35 120.50(12)
C38 C37 C36 120.79(13)
C38 C37 H37 119.6
C36 C37 H37 119.6
C39 C38 C37 118.32(14)
C39 C38 H38 120.8
C37 C38 H38 120.8
C38 C39 C40 122.75(14)
C38 C39 N4 118.18(14)
C40 C39 N4 119.06(14)
C39 C40 C41 118.30(14)
C39 C40 H40 120.9
C41 C40 H40 120.9
C40 C41 C36 120.76(14)
C40 C41 H41 119.6
C36 C41 H41 119.6
C33 C42 H42A 109.5
C33 C42 H42B 109.5
H42A C42 H42B 109.5
C33 C42 H42C 109.5
H42A C42 H42C 109.5
H42B C42 H42C 109.5
N3 C43 C44 121.72(13)
N3 C43 C35 113.51(13)
C44 C43 C35 124.77(12)
C49 C44 C45 118.06(15)
C49 C44 C43 120.57(14)
C45 C44 C43 121.32(14)
C46 C45 C44 120.82(16)
C46 C45 H45 119.6
C44 C45 H45 119.6
C45 C46 C47 121.32(17)
C45 C46 H46 119.3
C47 C46 H46 119.3
C46 C47 C48 117.63(16)
C46 C47 C50 121.2(2)
C48 C47 C50 121.2(2)
C49 C48 C47 121.71(17)
C49 C48 H48 119.1
C47 C48 H48 119.1
C48 C49 C44 120.43(17)
C48 C49 H49 119.8
C44 C49 H49 119.8
C47 C50 H50A 109.5
C47 C50 H50B 109.5
H50A C50 H50B 109.5
C47 C50 H50C 109.5
H50A C50 H50C 109.5
H50B C50 H50C 109.5
C18 N1 O3 108.80(12)
O5 N2 O4 123.94(18)
O5 N2 C14 117.70(18)
O4 N2 C14 118.34(17)
C43 N3 O8 108.27(11)
O10 N4 O9 122.85(17)
O10 N4 C39 118.15(16)
O9 N4 C39 118.99(15)
C7 O2 C8 116.92(11)
N1 O3 C9 106.63(10)
C32 O7 C33 117.78(12)
N3 O8 C34 106.52(9)

loop_
_geom_bond_atom_site_label_1
_geom_bond_atom_site_label_2
_geom_bond_distance
C1 O1 1.2141(17)
C1 C2 1.468(2)
C1 C9 1.538(2)
C2 C7 1.396(2)
C2 C3 1.399(2)
C3 C4 1.369(2)
C3 H3 0.9300
C4 C5 1.381(3)
C4 H4 0.9300
C5 C6 1.376(3)
C5 H5 0.9300
C6 C7 1.387(2)
C6 H6 0.9300
C7 O2 1.3649(18)
C8 O2 1.4495(18)
C8 C17 1.513(2)
C8 C9 1.518(2)
C8 H8 0.9943
C9 O3 1.4598(17)
C9 C10 1.5353(19)
C10 C18 1.5187(19)
C10 C11 1.5199(19)
C10 H10 0.9800
C11 C16 1.3895(19)
C11 C12 1.392(2)
C12 C13 1.383(2)
C12 H12 0.9300
C13 C14 1.374(2)
C13 H13 0.9300
C14 C15 1.379(2)
C14 N2 1.474(2)
C15 C16 1.385(2)
C15 H15 0.9300
C16 H16 0.9300
C17 H17A 0.9600
C17 H17B 0.9600
C17 H17C 0.9600
C18 N1 1.2833(19)
C18 C19 1.462(2)
C19 C20 1.387(2)
C19 C24 1.400(2)
C20 C21 1.385(2)
C20 H20 0.9300
C21 C22 1.380(3)
C21 H21 0.9300
C22 C23 1.380(3)
C22 C25 1.516(3)
C23 C24 1.371(3)
C23 H23 0.9300
C24 H24 0.9300
C25 H25A 0.9600
C25 H25B 0.9600
C25 H25C 0.9600
C26 O6 1.2174(17)
C26 C27 1.466(2)
C26 C34 1.532(2)
C27 C32 1.395(2)
C27 C28 1.400(2)
C28 C29 1.378(3)
C28 H28 0.9300
C29 C30 1.382(3)
C29 H29 0.9300
C30 C31 1.369(3)
C30 H30 0.9300
C31 C32 1.393(2)
C31 H31 0.9300
C32 O7 1.354(2)
C33 O7 1.4471(18)
C33 C34 1.514(2)
C33 C42 1.521(2)
C33 H33 0.9754
C34 O8 1.4636(16)
C34 C35 1.5288(19)
C35 C43 1.514(2)
C35 C36 1.5243(19)
C35 H35 0.9800
C36 C41 1.3891(19)
C36 C37 1.395(2)
C37 C38 1.379(2)
C37 H37 0.9300
C38 C39 1.374(2)
C38 H38 0.9300
C39 C40 1.377(2)
C39 N4 1.466(2)
C40 C41 1.381(2)
C40 H40 0.9300
C41 H41 0.9300
C42 H42A 0.9600
C42 H42B 0.9600
C42 H42C 0.9600
C43 N3 1.2855(18)
C43 C44 1.467(2)
C44 C49 1.387(2)
C44 C45 1.394(2)
C45 C46 1.378(2)
C45 H45 0.9300
C46 C47 1.380(3)
C46 H46 0.9300
C47 C48 1.388(3)
C47 C50 1.509(3)
C48 C49 1.378(3)
C48 H48 0.9300
C49 H49 0.9300
C50 H50A 0.9600
C50 H50B 0.9600
C50 H50C 0.9600
N1 O3 1.4245(17)
N2 O5 1.222(2)
N2 O4 1.222(2)
N3 O8 1.4389(16)
N4 O10 1.193(2)
N4 O9 1.205(2)

loop_
_geom_hbond_atom_site_label_D
_geom_hbond_atom_site_label_H
_geom_hbond_atom_site_label_A
_geom_hbond_site_symmetry_A
_geom_hbond_distance_DH
_geom_hbond_distance_HA
_geom_hbond_distance_DA
_geom_hbond_angle_DHA
C10 H10 O1 2_666 0.98 2.40 3.3466(17) 161.8
C35 H35 O6 2_675 0.98 2.25 3.2072(17) 163.7
C16 H16 N3 2_666 0.93 2.56 3.3091(19) 137.8
C23 H23 Cg1 . 0.93 2.95 3.581(2) 127
C30 H30 Cg2 1_554 0.93 3.00 3.758(2) 140

_cod_database_fobs_code 1549674
